data_4134867
loop_
_publ_author_name
'Hwang, Yeongyu'
'Jung, Hoimin'
'Lee, Euijae'
'Kim, Dongwook'
'Chang, Sukbok'

_publ_section_title
;
 Quantitative Analysis on Two-Point Ligand Modulation of Iridium Catalysts
 for Chemodivergent C-H Amidation.
;
_journal_name_full 'Journal of the American Chemical Society'
_journal_paper_doi 10.1021/jacs.0c02079
_journal_year 2020
_chemical_formula_sum 'C24 H29 Cl I2 Ir N O'
_chemical_formula_weight 828.93
_space_group_crystal_system orthorhombic
_space_group_IT_number 19
_space_group_name_Hall 'P 2ac 2ab'
_space_group_name_H-M_alt 'P 21 21 21'
_atom_sites_solution_hydrogens geom
_audit_creation_method SHELXL-2018/3
_cell_angle_alpha 90
_cell_angle_beta 90
_cell_angle_gamma 90
_cell_formula_units_Z 4
_cell_length_a 7.5710(15)
_cell_length_b 14.723(3)
_cell_length_c 23.143(5)
_cell_measurement_reflns_used 66140
_cell_measurement_temperature 223(2)
_cell_measurement_theta_max 34.080
_cell_measurement_theta_min 0.372
_cell_volume 2579.7(9)
_computing_cell_refinement HKL3000sm
_computing_data_collection 'PAL BL2D-SMDC Program'
_computing_data_reduction HKL3000sm
_computing_structure_refinement SHELXL
_computing_structure_solution SHELXS
_diffrn_ambient_temperature 223(2)
_diffrn_measured_fraction_theta_full 0.997
_diffrn_measured_fraction_theta_max 0.998
_diffrn_measurement_device_type 'Rayonix MX225HS CCD area detector'
_diffrn_measurement_method 'omega scan'
_diffrn_radiation_type synchrotron
_diffrn_radiation_wavelength 0.650
_diffrn_reflns_av_R_equivalents 0.0415
_diffrn_reflns_av_unetI/netI 0.0336
_diffrn_reflns_Laue_measured_fraction_full 0.997
_diffrn_reflns_Laue_measured_fraction_max 0.998
_diffrn_reflns_limit_h_max 10
_diffrn_reflns_limit_h_min -10
_diffrn_reflns_limit_k_max 20
_diffrn_reflns_limit_k_min -20
_diffrn_reflns_limit_l_max 32
_diffrn_reflns_limit_l_min -32
_diffrn_reflns_number 26598
_diffrn_reflns_point_group_measured_fraction_full 0.998
_diffrn_reflns_point_group_measured_fraction_max 0.999
_diffrn_reflns_theta_full 22.955
_diffrn_reflns_theta_max 27.000
_diffrn_reflns_theta_min 1.499
_diffrn_source 'PLSII 2D bending magnet'
_exptl_absorpt_coefficient_mu 6.045
_exptl_absorpt_correction_T_max 1.000
_exptl_absorpt_correction_T_min 0.933
_exptl_absorpt_correction_type empirical
_exptl_absorpt_process_details 'HKL3000sm Scalepack'
_exptl_crystal_colour yellow
_exptl_crystal_density_diffrn 2.134
_exptl_crystal_description plate
_exptl_crystal_F_000 1552
_exptl_crystal_size_max 0.032
_exptl_crystal_size_mid 0.019
_exptl_crystal_size_min 0.012
_refine_diff_density_max 0.837
_refine_diff_density_min -1.166
_refine_diff_density_rms 0.119
_refine_ls_abs_structure_details
;
 Flack x determined using 2953 quotients [(I+)-(I-)]/[(I+)+(I-)]
 (Parsons, Flack and Wagner, Acta Cryst. B69 (2013) 249-259).
;
_refine_ls_abs_structure_Flack 0.001(3)
_refine_ls_extinction_method none
_refine_ls_goodness_of_fit_ref 1.006
_refine_ls_hydrogen_treatment constr
_refine_ls_matrix_type full
_refine_ls_number_parameters 279
_refine_ls_number_reflns 7358
_refine_ls_number_restraints 0
_refine_ls_restrained_S_all 1.006
_refine_ls_R_factor_all 0.0233
_refine_ls_R_factor_gt 0.0214
_refine_ls_shift/su_max 0.003
_refine_ls_shift/su_mean 0.000
_refine_ls_structure_factor_coef Fsqd
_refine_ls_weighting_details 'w=1/[\s^2^(Fo^2^)+(0.0271P)^2^] where P=(Fo^2^+2Fc^2^)/3'
_refine_ls_weighting_scheme calc
_refine_ls_wR_factor_gt 0.0509
_refine_ls_wR_factor_ref 0.0514
_reflns_Friedel_coverage 0.776
_reflns_Friedel_fraction_full 0.998
_reflns_Friedel_fraction_max 0.999
_reflns_number_gt 6988
_reflns_number_total 7358
_reflns_threshold_expression 'I > 2\s(I)'
_cod_data_source_file ja0c02079_si_002.cif
_cod_data_source_block PO19114_019
_cod_database_code 4134867
_shelx_shelxl_version_number 2018/3
_shelx_space_group_comment
;
The symmetry employed for this shelxl refinement is uniquely defined
by the following loop, which should always be used as a source of
symmetry information in preference to the above space-group names.
They are only intended as comments.
;
_shelx_estimated_absorpt_t_min 0.830
_shelx_estimated_absorpt_t_max 0.931

loop_
_space_group_symop_operation_xyz
'x, y, z'
'-x+1/2, -y, z+1/2'
'-x, y+1/2, -z+1/2'
'x+1/2, -y+1/2, -z'

loop_
_atom_site_label
_atom_site_type_symbol
_atom_site_fract_x
_atom_site_fract_y
_atom_site_fract_z
_atom_site_U_iso_or_equiv
_atom_site_adp_type
_atom_site_occupancy
_atom_site_site_symmetry_order
_atom_site_calc_flag
_atom_site_refinement_flags_posn
_atom_site_refinement_flags_adp
_atom_site_refinement_flags_occupancy
_atom_site_disorder_assembly
_atom_site_disorder_group
Ir1 Ir 0.55080(2) 0.59757(2) 0.41130(2) 0.01640(4) Uani 1 1 d . . . . .
N2 N 0.6318(5) 0.5125(3) 0.34100(17) 0.0180(8) Uani 1 1 d . . . . .
C3 C 0.5933(7) 0.4251(3) 0.3313(2) 0.0215(10) Uani 1 1 d . . . . .
C4 C 0.6018(8) 0.3909(4) 0.2740(2) 0.0311(12) Uani 1 1 d . . . . .
H4 H 0.570549 0.330061 0.266998 0.037 Uiso 1 1 calc R U . . .
C5 C 0.6539(8) 0.4436(4) 0.2292(2) 0.0290(11) Uani 1 1 d . . . . .
H5 H 0.651264 0.420372 0.191354 0.035 Uiso 1 1 calc R U . . .
C6 C 0.7119(7) 0.5331(4) 0.2390(2) 0.0237(10) Uani 1 1 d . . . . .
C7 C 0.6985(6) 0.5650(3) 0.2963(2) 0.0190(9) Uani 1 1 d . . . . .
C8 C 0.7494(6) 0.6553(3) 0.3127(2) 0.0191(9) Uani 1 1 d . . . . .
C9 C 0.8083(7) 0.7118(3) 0.2685(2) 0.0237(10) Uani 1 1 d . . . . .
C10 C 0.8201(8) 0.6822(4) 0.2115(2) 0.0274(11) Uani 1 1 d . . . . .
H10 H 0.858988 0.722652 0.182811 0.033 Uiso 1 1 calc R U . . .
C11 C 0.7758(8) 0.5947(4) 0.1964(2) 0.0296(11) Uani 1 1 d . . . . .
O12 O 0.7381(5) 0.6777(2) 0.36755(15) 0.0223(7) Uani 1 1 d . . . . .
C13 C 0.5412(8) 0.3650(3) 0.3810(2) 0.0250(10) Uani 1 1 d . . . . .
H13A H 0.427259 0.336822 0.371824 0.030 Uiso 1 1 calc R U . . .
H13B H 0.523836 0.403202 0.415174 0.030 Uiso 1 1 calc R U . . .
C14 C 0.6764(8) 0.2874(4) 0.3968(2) 0.0289(12) Uani 1 1 d . . . . .
C15 C 0.8651(9) 0.3234(4) 0.3996(3) 0.0393(14) Uani 1 1 d . . . . .
H15A H 0.944216 0.274842 0.411162 0.059 Uiso 1 1 calc R U . . .
H15B H 0.871480 0.372330 0.427656 0.059 Uiso 1 1 calc R U . . .
H15C H 0.899735 0.346011 0.361938 0.059 Uiso 1 1 calc R U . . .
C16 C 0.6724(11) 0.2089(4) 0.3518(3) 0.0456(17) Uani 1 1 d . . . . .
H16A H 0.738300 0.157420 0.366578 0.068 Uiso 1 1 calc R U . . .
H16B H 0.725337 0.229443 0.315910 0.068 Uiso 1 1 calc R U . . .
H16C H 0.551012 0.190926 0.344753 0.068 Uiso 1 1 calc R U . . .
C17 C 0.6197(13) 0.2522(5) 0.4558(3) 0.056(2) Uani 1 1 d . . . . .
H17A H 0.690263 0.199599 0.465946 0.084 Uiso 1 1 calc R U . . .
H17B H 0.495967 0.235252 0.454542 0.084 Uiso 1 1 calc R U . . .
H17C H 0.636711 0.299425 0.484508 0.084 Uiso 1 1 calc R U . . .
I18 I 0.78820(7) 0.55462(3) 0.10950(2) 0.04281(11) Uani 1 1 d . . . . .
I19 I 0.86882(6) 0.84699(3) 0.28867(2) 0.03485(9) Uani 1 1 d . . . . .
Cl20 Cl 0.78286(18) 0.53935(10) 0.47110(5) 0.0279(3) Uani 1 1 d . . . . .
C21 C 0.2679(7) 0.5771(4) 0.4044(2) 0.0253(10) Uani 1 1 d . . . . .
C22 C 0.3207(7) 0.5720(3) 0.4639(2) 0.0230(10) Uani 1 1 d . . . . .
C23 C 0.3986(7) 0.6589(4) 0.4788(2) 0.0265(11) Uani 1 1 d . . . . .
C24 C 0.3954(7) 0.7150(4) 0.4290(3) 0.0266(11) Uani 1 1 d . . . . .
C25 C 0.3185(7) 0.6638(4) 0.3820(2) 0.0277(11) Uani 1 1 d . . . . .
C26 C 0.1728(9) 0.5051(5) 0.3710(4) 0.0465(17) Uani 1 1 d . . . . .
H26A H 0.047423 0.518638 0.370368 0.070 Uiso 1 1 calc R U . . .
H26B H 0.191731 0.446577 0.389192 0.070 Uiso 1 1 calc R U . . .
H26C H 0.217622 0.503522 0.331742 0.070 Uiso 1 1 calc R U . . .
C27 C 0.2825(10) 0.4963(5) 0.5058(3) 0.0463(17) Uani 1 1 d . . . . .
H27A H 0.166696 0.505405 0.522842 0.069 Uiso 1 1 calc R U . . .
H27B H 0.371181 0.496166 0.536074 0.069 Uiso 1 1 calc R U . . .
H27C H 0.284840 0.438643 0.485601 0.069 Uiso 1 1 calc R U . . .
C28 C 0.4645(10) 0.6871(5) 0.5376(3) 0.0435(16) Uani 1 1 d . . . . .
H28A H 0.368389 0.714161 0.559329 0.065 Uiso 1 1 calc R U . . .
H28B H 0.558935 0.731103 0.533200 0.065 Uiso 1 1 calc R U . . .
H28C H 0.508467 0.634272 0.558046 0.065 Uiso 1 1 calc R U . . .
C29 C 0.4665(11) 0.8100(4) 0.4240(4) 0.0479(18) Uani 1 1 d . . . . .
H29A H 0.369411 0.852081 0.418532 0.072 Uiso 1 1 calc R U . . .
H29B H 0.546177 0.813587 0.391313 0.072 Uiso 1 1 calc R U . . .
H29C H 0.529764 0.825532 0.459121 0.072 Uiso 1 1 calc R U . . .
C30 C 0.2858(12) 0.6982(7) 0.3213(3) 0.059(2) Uani 1 1 d . . . . .
H30A H 0.183732 0.737993 0.321260 0.088 Uiso 1 1 calc R U . . .
H30B H 0.264101 0.647069 0.295815 0.088 Uiso 1 1 calc R U . . .
H30C H 0.388564 0.731415 0.307959 0.088 Uiso 1 1 calc R U . . .

loop_
_atom_site_aniso_label
_atom_site_aniso_U_11
_atom_site_aniso_U_22
_atom_site_aniso_U_33
_atom_site_aniso_U_23
_atom_site_aniso_U_13
_atom_site_aniso_U_12
Ir1 0.02037(7) 0.01497(7) 0.01386(7) -0.00110(6) 0.00086(7) 0.00094(7)
N2 0.0191(18) 0.0175(18) 0.0173(18) 0.0003(15) 0.0011(16) 0.0030(15)
C3 0.024(2) 0.020(2) 0.021(2) -0.0004(17) -0.0003(18) 0.0024(16)
C4 0.049(3) 0.020(2) 0.025(2) -0.008(2) 0.001(2) 0.000(2)
C5 0.046(3) 0.024(2) 0.018(2) -0.007(2) 0.004(2) 0.004(2)
C6 0.030(3) 0.022(2) 0.019(2) -0.0027(18) 0.004(2) 0.004(2)
C7 0.020(2) 0.021(2) 0.016(2) 0.0002(17) 0.0013(17) 0.0023(17)
C8 0.017(2) 0.021(2) 0.019(2) -0.0001(18) 0.0016(17) -0.0016(18)
C9 0.027(3) 0.019(2) 0.025(2) 0.0034(19) 0.001(2) -0.0039(19)
C10 0.032(3) 0.031(3) 0.019(2) 0.006(2) 0.006(2) -0.003(2)
C11 0.036(3) 0.034(3) 0.018(2) 0.000(2) 0.005(2) 0.004(3)
O12 0.0279(18) 0.0186(16) 0.0203(16) -0.0008(13) 0.0026(15) -0.0105(14)
C13 0.032(3) 0.016(2) 0.027(2) -0.0019(18) 0.004(2) -0.003(2)
C14 0.043(3) 0.018(2) 0.026(3) 0.0028(19) -0.001(2) 0.000(2)
C15 0.039(3) 0.032(3) 0.047(4) -0.002(3) -0.007(3) 0.002(3)
C16 0.062(5) 0.026(3) 0.049(4) -0.006(3) -0.003(4) 0.004(3)
C17 0.083(6) 0.044(4) 0.042(4) 0.019(3) 0.007(4) -0.001(4)
I18 0.0665(3) 0.0421(2) 0.01987(16) -0.00164(16) 0.01230(18) 0.0050(2)
I19 0.0392(2) 0.02387(17) 0.0415(2) 0.00507(16) -0.00049(18) -0.00655(16)
Cl20 0.0306(6) 0.0332(6) 0.0198(5) -0.0048(5) -0.0064(5) 0.0092(5)
C21 0.022(2) 0.028(3) 0.025(2) -0.003(2) -0.004(2) -0.0014(19)
C22 0.022(2) 0.022(2) 0.024(2) 0.0022(19) 0.0104(19) 0.0064(18)
C23 0.029(3) 0.034(3) 0.016(2) -0.008(2) 0.0103(19) 0.010(2)
C24 0.027(2) 0.019(2) 0.033(3) 0.001(2) 0.008(2) 0.0070(19)
C25 0.026(3) 0.031(3) 0.026(3) 0.007(2) -0.001(2) 0.011(2)
C26 0.030(3) 0.047(4) 0.063(5) -0.017(4) -0.007(3) -0.007(3)
C27 0.049(4) 0.042(4) 0.047(4) 0.022(3) 0.016(3) 0.001(3)
C28 0.039(3) 0.060(4) 0.031(3) -0.022(3) 0.002(3) 0.006(3)
C29 0.048(4) 0.021(3) 0.074(5) 0.001(3) 0.018(4) 0.003(3)
C30 0.057(5) 0.076(6) 0.044(4) 0.031(4) 0.005(4) 0.026(4)

loop_
_atom_type_symbol
_atom_type_description
_atom_type_scat_dispersion_real
_atom_type_scat_dispersion_imag
_atom_type_scat_source
C C 0.0024 0.0013 'International Tables Vol C Tables 4.2.6.8 and 6.1.1.4'
H H 0.0000 0.0000 'International Tables Vol C Tables 4.2.6.8 and 6.1.1.4'
N N 0.0048 0.0027 'International Tables Vol C Tables 4.2.6.8 and 6.1.1.4'
O O 0.0087 0.0050 'International Tables Vol C Tables 4.2.6.8 and 6.1.1.4'
Cl Cl 0.1295 0.1337 'International Tables Vol C Tables 4.2.6.8 and 6.1.1.4'
I I -0.5833 1.5536 'International Tables Vol C Tables 4.2.6.8 and 6.1.1.4'
Ir Ir -0.8791 6.9422 'International Tables Vol C Tables 4.2.6.8 and 6.1.1.4'

loop_
_geom_angle_atom_site_label_1
_geom_angle_atom_site_label_2
_geom_angle_atom_site_label_3
_geom_angle
_geom_angle_site_symmetry_1
_geom_angle_site_symmetry_3
_geom_angle_publ_flag
O12 Ir1 C25 98.48(19) . . ?
O12 Ir1 C24 90.54(18) . . ?
C25 Ir1 C24 39.7(2) . . ?
O12 Ir1 C23 118.49(19) . . ?
C25 Ir1 C23 65.9(2) . . ?
C24 Ir1 C23 38.8(2) . . ?
O12 Ir1 N2 76.68(15) . . ?
C25 Ir1 N2 105.28(19) . . ?
C24 Ir1 N2 141.07(19) . . ?
C23 Ir1 N2 162.7(2) . . ?
O12 Ir1 C22 155.92(17) . . ?
C25 Ir1 C22 65.9(2) . . ?
C24 Ir1 C22 65.6(2) . . ?
C23 Ir1 C22 39.4(2) . . ?
N2 Ir1 C22 123.89(18) . . ?
O12 Ir1 C21 135.10(18) . . ?
C25 Ir1 C21 38.9(2) . . ?
C24 Ir1 C21 65.3(2) . . ?
C23 Ir1 C21 65.2(2) . . ?
N2 Ir1 C21 98.38(18) . . ?
C22 Ir1 C21 38.7(2) . . ?
O12 Ir1 Cl20 89.11(11) . . ?
C25 Ir1 Cl20 163.09(16) . . ?
C24 Ir1 Cl20 125.76(17) . . ?
C23 Ir1 Cl20 97.15(15) . . ?
N2 Ir1 Cl20 91.13(11) . . ?
C22 Ir1 Cl20 101.75(15) . . ?
C21 Ir1 Cl20 135.79(15) . . ?
C3 N2 C7 119.3(4) . . ?
C3 N2 Ir1 128.9(3) . . ?
C7 N2 Ir1 110.2(3) . . ?
N2 C3 C4 119.3(5) . . ?
N2 C3 C13 119.6(4) . . ?
C4 C3 C13 121.1(5) . . ?
C5 C4 C3 121.6(5) . . ?
C5 C4 H4 119.2 . . ?
C3 C4 H4 119.2 . . ?
C4 C5 C6 120.2(5) . . ?
C4 C5 H5 119.9 . . ?
C6 C5 H5 119.9 . . ?
C5 C6 C7 116.2(5) . . ?
C5 C6 C11 126.1(5) . . ?
C7 C6 C11 117.6(5) . . ?
N2 C7 C6 122.8(5) . . ?
N2 C7 C8 114.6(4) . . ?
C6 C7 C8 122.5(5) . . ?
O12 C8 C9 125.5(5) . . ?
O12 C8 C7 118.1(4) . . ?
C9 C8 C7 116.4(4) . . ?
C10 C9 C8 122.0(5) . . ?
C10 C9 I19 119.7(4) . . ?
C8 C9 I19 118.3(4) . . ?
C11 C10 C9 121.2(5) . . ?
C11 C10 H10 119.4 . . ?
C9 C10 H10 119.4 . . ?
C10 C11 C6 120.2(5) . . ?
C10 C11 I18 119.7(4) . . ?
C6 C11 I18 120.0(4) . . ?
C8 O12 Ir1 111.6(3) . . ?
C3 C13 C14 115.7(5) . . ?
C3 C13 H13A 108.4 . . ?
C14 C13 H13A 108.4 . . ?
C3 C13 H13B 108.4 . . ?
C14 C13 H13B 108.4 . . ?
H13A C13 H13B 107.4 . . ?
C17 C14 C15 110.1(6) . . ?
C17 C14 C16 110.0(5) . . ?
C15 C14 C16 107.8(5) . . ?
C17 C14 C13 105.8(5) . . ?
C15 C14 C13 111.5(5) . . ?
C16 C14 C13 111.7(5) . . ?
C14 C15 H15A 109.5 . . ?
C14 C15 H15B 109.5 . . ?
H15A C15 H15B 109.5 . . ?
C14 C15 H15C 109.5 . . ?
H15A C15 H15C 109.5 . . ?
H15B C15 H15C 109.5 . . ?
C14 C16 H16A 109.5 . . ?
C14 C16 H16B 109.5 . . ?
H16A C16 H16B 109.5 . . ?
C14 C16 H16C 109.5 . . ?
H16A C16 H16C 109.5 . . ?
H16B C16 H16C 109.5 . . ?
C14 C17 H17A 109.5 . . ?
C14 C17 H17B 109.5 . . ?
H17A C17 H17B 109.5 . . ?
C14 C17 H17C 109.5 . . ?
H17A C17 H17C 109.5 . . ?
H17B C17 H17C 109.5 . . ?
C25 C21 C22 108.6(5) . . ?
C25 C21 C26 125.0(6) . . ?
C22 C21 C26 126.4(5) . . ?
C25 C21 Ir1 68.8(3) . . ?
C22 C21 Ir1 70.2(3) . . ?
C26 C21 Ir1 127.7(4) . . ?
C21 C22 C23 107.2(4) . . ?
C21 C22 C27 127.0(5) . . ?
C23 C22 C27 125.4(5) . . ?
C21 C22 Ir1 71.0(3) . . ?
C23 C22 Ir1 69.6(3) . . ?
C27 C22 Ir1 130.4(4) . . ?
C24 C23 C22 108.3(5) . . ?
C24 C23 C28 125.4(6) . . ?
C22 C23 C28 126.3(5) . . ?
C24 C23 Ir1 70.3(3) . . ?
C22 C23 Ir1 71.0(3) . . ?
C28 C23 Ir1 126.6(4) . . ?
C23 C24 C25 108.3(5) . . ?
C23 C24 C29 126.7(6) . . ?
C25 C24 C29 125.0(6) . . ?
C23 C24 Ir1 71.0(3) . . ?
C25 C24 Ir1 69.8(3) . . ?
C29 C24 Ir1 122.9(4) . . ?
C21 C25 C24 107.5(5) . . ?
C21 C25 C30 126.2(6) . . ?
C24 C25 C30 126.1(6) . . ?
C21 C25 Ir1 72.3(3) . . ?
C24 C25 Ir1 70.5(3) . . ?
C30 C25 Ir1 125.8(5) . . ?
C21 C26 H26A 109.5 . . ?
C21 C26 H26B 109.5 . . ?
H26A C26 H26B 109.5 . . ?
C21 C26 H26C 109.5 . . ?
H26A C26 H26C 109.5 . . ?
H26B C26 H26C 109.5 . . ?
C22 C27 H27A 109.5 . . ?
C22 C27 H27B 109.5 . . ?
H27A C27 H27B 109.5 . . ?
C22 C27 H27C 109.5 . . ?
H27A C27 H27C 109.5 . . ?
H27B C27 H27C 109.5 . . ?
C23 C28 H28A 109.5 . . ?
C23 C28 H28B 109.5 . . ?
H28A C28 H28B 109.5 . . ?
C23 C28 H28C 109.5 . . ?
H28A C28 H28C 109.5 . . ?
H28B C28 H28C 109.5 . . ?
C24 C29 H29A 109.5 . . ?
C24 C29 H29B 109.5 . . ?
H29A C29 H29B 109.5 . . ?
C24 C29 H29C 109.5 . . ?
H29A C29 H29C 109.5 . . ?
H29B C29 H29C 109.5 . . ?
C25 C30 H30A 109.5 . . ?
C25 C30 H30B 109.5 . . ?
H30A C30 H30B 109.5 . . ?
C25 C30 H30C 109.5 . . ?
H30A C30 H30C 109.5 . . ?
H30B C30 H30C 109.5 . . ?

loop_
_geom_bond_atom_site_label_1
_geom_bond_atom_site_label_2
_geom_bond_distance
_geom_bond_site_symmetry_2
_geom_bond_publ_flag
Ir1 O12 2.105(3) . ?
Ir1 C25 2.122(5) . ?
Ir1 C24 2.131(5) . ?
Ir1 C23 2.140(5) . ?
Ir1 N2 2.142(4) . ?
Ir1 C22 2.158(5) . ?
Ir1 C21 2.169(5) . ?
Ir1 Cl20 2.3953(13) . ?
N2 C3 1.339(6) . ?
N2 C7 1.386(6) . ?
C3 C4 1.420(7) . ?
C3 C13 1.505(7) . ?
C4 C5 1.354(8) . ?
C4 H4 0.9400 . ?
C5 C6 1.408(8) . ?
C5 H5 0.9400 . ?
C6 C7 1.410(7) . ?
C6 C11 1.423(8) . ?
C7 C8 1.435(7) . ?
C8 O12 1.314(6) . ?
C8 C9 1.393(7) . ?
C9 C10 1.391(8) . ?
C9 I19 2.095(5) . ?
C10 C11 1.376(8) . ?
C10 H10 0.9400 . ?
C11 I18 2.099(5) . ?
C13 C14 1.578(8) . ?
C13 H13A 0.9800 . ?
C13 H13B 0.9800 . ?
C14 C17 1.522(9) . ?
C14 C15 1.525(9) . ?
C14 C16 1.556(8) . ?
C15 H15A 0.9700 . ?
C15 H15B 0.9700 . ?
C15 H15C 0.9700 . ?
C16 H16A 0.9700 . ?
C16 H16B 0.9700 . ?
C16 H16C 0.9700 . ?
C17 H17A 0.9700 . ?
C17 H17B 0.9700 . ?
C17 H17C 0.9700 . ?
C21 C25 1.430(8) . ?
C21 C22 1.435(7) . ?
C21 C26 1.496(8) . ?
C22 C23 1.450(8) . ?
C22 C27 1.506(8) . ?
C23 C24 1.418(8) . ?
C23 C28 1.508(8) . ?
C24 C25 1.445(8) . ?
C24 C29 1.502(8) . ?
C25 C30 1.514(9) . ?
C26 H26A 0.9700 . ?
C26 H26B 0.9700 . ?
C26 H26C 0.9700 . ?
C27 H27A 0.9700 . ?
C27 H27B 0.9700 . ?
C27 H27C 0.9700 . ?
C28 H28A 0.9700 . ?
C28 H28B 0.9700 . ?
C28 H28C 0.9700 . ?
C29 H29A 0.9700 . ?
C29 H29B 0.9700 . ?
C29 H29C 0.9700 . ?
C30 H30A 0.9700 . ?
C30 H30B 0.9700 . ?
C30 H30C 0.9700 . ?

loop_
_geom_torsion_atom_site_label_1
_geom_torsion_atom_site_label_2
_geom_torsion_atom_site_label_3
_geom_torsion_atom_site_label_4
_geom_torsion
_geom_torsion_site_symmetry_1
_geom_torsion_site_symmetry_2
_geom_torsion_site_symmetry_3
_geom_torsion_site_symmetry_4
_geom_torsion_publ_flag
C7 N2 C3 C4 -7.4(7) . . . . ?
Ir1 N2 C3 C4 156.5(4) . . . . ?
C7 N2 C3 C13 172.9(4) . . . . ?
Ir1 N2 C3 C13 -23.3(7) . . . . ?
N2 C3 C4 C5 2.3(9) . . . . ?
C13 C3 C4 C5 -177.9(6) . . . . ?
C3 C4 C5 C6 4.0(9) . . . . ?
C4 C5 C6 C7 -4.8(9) . . . . ?
C4 C5 C6 C11 177.7(6) . . . . ?
C3 N2 C7 C6 6.5(7) . . . . ?
Ir1 N2 C7 C6 -160.2(4) . . . . ?
C3 N2 C7 C8 -174.8(4) . . . . ?
Ir1 N2 C7 C8 18.5(5) . . . . ?
C5 C6 C7 N2 -0.3(8) . . . . ?
C11 C6 C7 N2 177.4(5) . . . . ?
C5 C6 C7 C8 -178.8(5) . . . . ?
C11 C6 C7 C8 -1.1(8) . . . . ?
N2 C7 C8 O12 3.7(6) . . . . ?
C6 C7 C8 O12 -177.6(5) . . . . ?
N2 C7 C8 C9 -176.6(4) . . . . ?
C6 C7 C8 C9 2.0(7) . . . . ?
O12 C8 C9 C10 178.5(5) . . . . ?
C7 C8 C9 C10 -1.1(8) . . . . ?
O12 C8 C9 I19 -4.3(7) . . . . ?
C7 C8 C9 I19 176.1(3) . . . . ?
C8 C9 C10 C11 -0.8(9) . . . . ?
I19 C9 C10 C11 -177.9(4) . . . . ?
C9 C10 C11 C6 1.8(9) . . . . ?
C9 C10 C11 I18 178.0(4) . . . . ?
C5 C6 C11 C10 176.7(6) . . . . ?
C7 C6 C11 C10 -0.8(8) . . . . ?
C5 C6 C11 I18 0.4(8) . . . . ?
C7 C6 C11 I18 -177.0(4) . . . . ?
C9 C8 O12 Ir1 155.8(4) . . . . ?
C7 C8 O12 Ir1 -24.6(5) . . . . ?
N2 C3 C13 C14 -112.6(5) . . . . ?
C4 C3 C13 C14 67.6(7) . . . . ?
C3 C13 C14 C17 166.3(5) . . . . ?
C3 C13 C14 C15 46.6(6) . . . . ?
C3 C13 C14 C16 -74.1(6) . . . . ?
C25 C21 C22 C23 2.4(6) . . . . ?
C26 C21 C22 C23 -176.6(5) . . . . ?
Ir1 C21 C22 C23 60.6(3) . . . . ?
C25 C21 C22 C27 175.0(5) . . . . ?
C26 C21 C22 C27 -4.0(9) . . . . ?
Ir1 C21 C22 C27 -126.8(6) . . . . ?
C25 C21 C22 Ir1 -58.2(4) . . . . ?
C26 C21 C22 Ir1 122.8(6) . . . . ?
C21 C22 C23 C24 -0.9(6) . . . . ?
C27 C22 C23 C24 -173.7(5) . . . . ?
Ir1 C22 C23 C24 60.6(3) . . . . ?
C21 C22 C23 C28 176.6(5) . . . . ?
C27 C22 C23 C28 3.8(9) . . . . ?
Ir1 C22 C23 C28 -122.0(6) . . . . ?
C21 C22 C23 Ir1 -61.5(3) . . . . ?
C27 C22 C23 Ir1 125.7(6) . . . . ?
C22 C23 C24 C25 -1.0(6) . . . . ?
C28 C23 C24 C25 -178.4(5) . . . . ?
Ir1 C23 C24 C25 60.1(4) . . . . ?
C22 C23 C24 C29 -178.3(5) . . . . ?
C28 C23 C24 C29 4.2(9) . . . . ?
Ir1 C23 C24 C29 -117.3(6) . . . . ?
C22 C23 C24 Ir1 -61.0(3) . . . . ?
C28 C23 C24 Ir1 121.5(6) . . . . ?
C22 C21 C25 C24 -3.0(6) . . . . ?
C26 C21 C25 C24 176.0(5) . . . . ?
Ir1 C21 C25 C24 -62.1(4) . . . . ?
C22 C21 C25 C30 -179.1(6) . . . . ?
C26 C21 C25 C30 -0.1(9) . . . . ?
Ir1 C21 C25 C30 121.8(6) . . . . ?
C22 C21 C25 Ir1 59.1(4) . . . . ?
C26 C21 C25 Ir1 -121.9(6) . . . . ?
C23 C24 C25 C21 2.4(6) . . . . ?
C29 C24 C25 C21 179.9(5) . . . . ?
Ir1 C24 C25 C21 63.2(4) . . . . ?
C23 C24 C25 C30 178.5(6) . . . . ?
C29 C24 C25 C30 -4.0(9) . . . . ?
Ir1 C24 C25 C30 -120.6(6) . . . . ?
C23 C24 C25 Ir1 -60.8(4) . . . . ?
C29 C24 C25 Ir1 116.6(6) . . . . ?
